data_7042259
loop_
_publ_author_name
'Bradley, Mark A.'
'Birchall, Chris'
'Blake, Alexander J.'
'Lewis, William'
'Moxey, Graeme J.'
'Kays, Deborah L.'

_publ_section_title
;
 1,8-Bis(silylamido)naphthalene complexes of magnesium and zinc
 synthesised through alkane elimination reactions.
;
_journal_issue 12
_journal_name_full 'Dalton transactions (Cambridge, England : 2003)'
_journal_page_first 4101
_journal_page_last 4110
_journal_paper_doi 10.1039/c7dt00471k
_journal_volume 46
_journal_year 2017
_chemical_formula_moiety 'C44 H48 Mg N2 O2 Si2'
_chemical_formula_sum 'C44 H48 Mg N2 O2 Si2'
_chemical_formula_weight 717.33
_space_group_crystal_system triclinic
_space_group_IT_number 2
_space_group_name_Hall '-P 1'
_space_group_name_H-M_alt 'P -1'
_symmetry_space_group_name_Hall '-P 1'
_symmetry_space_group_name_H-M 'P -1'
_atom_sites_solution_hydrogens geom
_atom_sites_solution_primary direct
_atom_sites_solution_secondary difmap
_audit_creation_date 2015-01-26
_audit_creation_method
;
Olex2 1.2
(compiled 2014.11.28 svn.r3106 for OlexSys, GUI svn.r4959)
;
_audit_update_record
;
2017-02-07 deposited with the CCDC.
2017-03-01 downloaded from the CCDC.
;
_cell_angle_alpha 75.089(6)
_cell_angle_beta 80.260(7)
_cell_angle_gamma 72.972(8)
_cell_formula_units_Z 2
_cell_length_a 8.6851(9)
_cell_length_b 11.9556(8)
_cell_length_c 20.1125(13)
_cell_measurement_reflns_used 3825
_cell_measurement_temperature 90(2)
_cell_measurement_theta_max 74.19
_cell_measurement_theta_min 3.96
_cell_volume 1919.6(3)
_computing_cell_refinement
;
CrysAlisPro, Agilent Technologies,
Version 1.171.34.49 (release 20-01-2011 CrysAlis171 .NET)
(compiled Jan 20 2011,15:58:25)
;
_computing_data_collection
;
CrysAlisPro, Agilent Technologies,
Version 1.171.34.49 (release 20-01-2011 CrysAlis171 .NET)
(compiled Jan 20 2011,15:58:25)
;
_computing_data_reduction
;
CrysAlisPro, Agilent Technologies,
Version 1.171.34.49 (release 20-01-2011 CrysAlis171 .NET)
(compiled Jan 20 2011,15:58:25)
;
_computing_molecular_graphics 'Olex2 (Dolomanov et al., 2009)'
_computing_publication_material 'Olex2 (Dolomanov et al., 2009)'
_computing_structure_refinement 'ShelXL (Sheldrick, 2008)'
_computing_structure_solution 'ShelXS (Sheldrick, 2008)'
_diffrn_ambient_temperature 90(2)
_diffrn_detector 'CCD area detector'
_diffrn_detector_area_resol_mean 10.3613
_diffrn_detector_type 'Agilent Diffraction Atlas detector'
_diffrn_measured_fraction_theta_full 0.985
_diffrn_measured_fraction_theta_max 0.985
_diffrn_measurement_details
;
#__ type_ start__ end____ width___ exp.time_
  1 omega  -98.00   -5.00   1.0000   50.0000
omega____ theta____ kappa____ phi______ frames
    -      -43.9127  125.0000  -90.0000 93

#__ type_ start__ end____ width___ exp.time_
  2 omega -115.00  -29.00   1.0000   50.0000
omega____ theta____ kappa____ phi______ frames
    -      -43.9127  -38.0000   60.0000 86

#__ type_ start__ end____ width___ exp.time_
  3 omega -112.00  -14.00   1.0000   50.0000
omega____ theta____ kappa____ phi______ frames
    -      -43.9127  -77.0000 -180.0000 98

#__ type_ start__ end____ width___ exp.time_
  4 omega   41.00   72.00   1.0000  200.0000
omega____ theta____ kappa____ phi______ frames
    -      105.8472  -45.0000   60.0000 31

#__ type_ start__ end____ width___ exp.time_
  5 omega   35.00  131.00   1.0000  200.0000
omega____ theta____ kappa____ phi______ frames
    -      105.8472  -77.0000   30.0000 96

#__ type_ start__ end____ width___ exp.time_
  6 omega   54.00  139.00   1.0000  200.0000
omega____ theta____ kappa____ phi______ frames
    -      105.8472 -157.0000 -106.0000 85

#__ type_ start__ end____ width___ exp.time_
  7 omega   39.00   77.00   1.0000  200.0000
omega____ theta____ kappa____ phi______ frames
    -      105.8472  -45.0000 -180.0000 38

#__ type_ start__ end____ width___ exp.time_
  8 omega   39.00   77.00   1.0000  200.0000
omega____ theta____ kappa____ phi______ frames
    -      105.8472  -45.0000   90.0000 38

#__ type_ start__ end____ width___ exp.time_
  9 omega  126.00  154.00   1.0000  200.0000
omega____ theta____ kappa____ phi______ frames
    -      105.8472   45.0000   90.0000 28

#__ type_ start__ end____ width___ exp.time_
 10 omega   35.00  134.00   1.0000  200.0000
omega____ theta____ kappa____ phi______ frames
    -      105.8472  -77.0000  -90.0000 99

#__ type_ start__ end____ width___ exp.time_
 11 omega   38.00   77.00   1.0000  200.0000
omega____ theta____ kappa____ phi______ frames
    -      105.8472  -45.0000  -90.0000 39

#__ type_ start__ end____ width___ exp.time_
 12 omega   35.00   63.00   1.0000  200.0000
omega____ theta____ kappa____ phi______ frames
    -      105.8472 -119.0000   46.0000 28

#__ type_ start__ end____ width___ exp.time_
 13 omega   82.00  118.00   1.0000  200.0000
omega____ theta____ kappa____ phi______ frames
    -      105.8472 -119.0000   46.0000 36

#__ type_ start__ end____ width___ exp.time_
 14 omega   83.00  125.00   1.0000  200.0000
omega____ theta____ kappa____ phi______ frames
    -      105.8472   45.0000   90.0000 42

#__ type_ start__ end____ width___ exp.time_
 15 omega   66.00  158.00   1.0000  200.0000
omega____ theta____ kappa____ phi______ frames
    -      105.8472   15.0000  -30.0000 92

#__ type_ start__ end____ width___ exp.time_
 16 omega   42.00  142.00   1.0000  200.0000
omega____ theta____ kappa____ phi______ frames
    -      105.8472    0.0000   90.0000 100

#__ type_ start__ end____ width___ exp.time_
 17 omega   27.00  110.00   1.0000  200.0000
omega____ theta____ kappa____ phi______ frames
    -      105.8472  -95.0000 -137.0000 83
;
_diffrn_measurement_device '\k-geometry diffractometer'
_diffrn_measurement_device_type 'SuperNova, Single source at offset, Atlas'
_diffrn_measurement_method '\w scans'
_diffrn_orient_matrix_UB_11 -0.1845980000
_diffrn_orient_matrix_UB_12 0.0303052000
_diffrn_orient_matrix_UB_13 -0.0015239000
_diffrn_orient_matrix_UB_21 -0.0240542000
_diffrn_orient_matrix_UB_22 -0.0128971000
_diffrn_orient_matrix_UB_23 0.0790145000
_diffrn_orient_matrix_UB_31 -0.0108808000
_diffrn_orient_matrix_UB_32 0.1341814000
_diffrn_orient_matrix_UB_33 -0.0101503000
_diffrn_radiation_collimation 'focusing mirrors'
_diffrn_radiation_monochromator mirror
_diffrn_radiation_probe x-ray
_diffrn_radiation_type CuK\a
_diffrn_radiation_wavelength 1.54184
_diffrn_reflns_av_R_equivalents 0.1263
_diffrn_reflns_av_unetI/netI 0.1497
_diffrn_reflns_Laue_measured_fraction_full 0.985
_diffrn_reflns_Laue_measured_fraction_max 0.985
_diffrn_reflns_limit_h_max 10
_diffrn_reflns_limit_h_min -9
_diffrn_reflns_limit_k_max 14
_diffrn_reflns_limit_k_min -10
_diffrn_reflns_limit_l_max 23
_diffrn_reflns_limit_l_min -23
_diffrn_reflns_number 12398
_diffrn_reflns_point_group_measured_fraction_full 0.985
_diffrn_reflns_point_group_measured_fraction_max 0.985
_diffrn_reflns_theta_full 66.601
_diffrn_reflns_theta_max 66.601
_diffrn_reflns_theta_min 3.965
_diffrn_source 'microfocus sealed tube'
_diffrn_source_target Cu
_diffrn_source_type 'Agilent Diffraction microfocus tube'
_diffrn_standards_number 0
_exptl_absorpt_coefficient_mu 1.301
_exptl_absorpt_correction_T_max 1.015
_exptl_absorpt_correction_T_min 0.904
_exptl_absorpt_correction_type gaussian
_exptl_absorpt_process_details
;
CrysAlisPro, Agilent Technologies,
Version 1.171.34.49 (release 20-01-2011 CrysAlis171 .NET)
(compiled Jan 20 2011,15:58:25)
Numerical absorption correction based on gaussian integration over
   a multifaceted crystal model
;
_exptl_crystal_colour 'clear colourless'
_exptl_crystal_colour_lustre clear
_exptl_crystal_colour_primary colourless
_exptl_crystal_density_diffrn 1.241
_exptl_crystal_description plate
_exptl_crystal_F_000 764
_exptl_crystal_size_max 0.155
_exptl_crystal_size_mid 0.0898
_exptl_crystal_size_min 0.0256
_refine_diff_density_max 0.928
_refine_diff_density_min -0.559
_refine_diff_density_rms 0.113
_refine_ls_extinction_method none
_refine_ls_goodness_of_fit_ref 1.108
_refine_ls_hydrogen_treatment constr
_refine_ls_matrix_type full
_refine_ls_number_parameters 462
_refine_ls_number_reflns 6694
_refine_ls_number_restraints 777
_refine_ls_restrained_S_all 1.057
_refine_ls_R_factor_all 0.1701
_refine_ls_R_factor_gt 0.1128
_refine_ls_shift/su_max 0.000
_refine_ls_shift/su_mean 0.000
_refine_ls_structure_factor_coef Fsqd
_refine_ls_weighting_details 'w=1/[\s^2^(Fo^2^)+(0.0301P)^2^+19.0998P] where P=(Fo^2^+2Fc^2^)/3'
_refine_ls_weighting_scheme calc
_refine_ls_wR_factor_gt 0.2528
_refine_ls_wR_factor_ref 0.2775
_reflns_Friedel_coverage 0.000
_reflns_number_gt 4053
_reflns_number_total 6694
_reflns_threshold_expression 'I > 2\s(I)'
_cod_data_source_file c7dt00471k1.cif
_cod_data_source_block 1
_cod_depositor_comments 'Adding full bibliography for 7042258--7042265.cif.'
_cod_database_code 7042259
_nottingham_internal_coll_name MGMBLA
_nottingham_internal_coll_number 10226
_nottingham_internal_coll_client MB/DLK
_nottingham_internal_coll_type custom
_nottingham_internal_coll_frame_method '\w scans'
_nottingham_internal_coll_frame_time '50 and 200'
_nottingham_internal_coll_frame_width 1
_nottingham_internal_coll_user WL
_nottingham_internal_coll_date 10/5/2011
_nottingham_internal_process_date 13/05/2011
_nottingham_internal_process_user WL
_nottingham_internal_solution_user MB
_nottingham_internal_refinement_date 26/1/2015
_nottingham_internal_refinement_user MB/WL
_nottingham_internal_self_archive_date 26/01/2015
_nottingham_internal_self_validation_date 26/01/2015
_nottingham_internal_self_validation_user pczwl
_shelx_shelxl_version_number 2014/7
_chemical_oxdiff_formula 'C44 H48 Mg N2 O2 Si2'
_chemical_oxdiff_usercomment 'MGMBLA #10226 IN FOMBLIN FILM ON MICORMOUNT FOR MB/DLK'
_shelx_space_group_comment
;
The symmetry employed for this shelxl refinement is uniquely defined
by the following loop, which should always be used as a source of
symmetry information in preference to the above space-group names.
They are only intended as comments.
;
_reflns_odcompleteness_completeness 98.49
_reflns_odcompleteness_iscentric 1
_reflns_odcompleteness_theta 67.13
_olex2_refinement_description
;
1. Fixed Uiso
 At 1.2 times of:
  All C(H) groups, All C(H,H) groups
 At 1.5 times of:
  All C(H,H,H) groups
2. Uiso/Uaniso restraints and constraints
All non-hydrogen atoms have similar U: within 2A with sigma of 0.005 and sigma
for terminal atoms of 0.01
3. Rigid body (RIGU) restrains
 All non-hydrogen atoms
 with sigma for 1-2 distances of 0.002 and sigma for 1-3 distances of 0.002
4.a Secondary CH2 refined with riding coordinates:
 C37(H37A,H37B), C38(H38A,H38B), C39(H39A,H39B), C40(H40A,H40B), C41(H41A,
 H41B), C42(H42A,H42B), C43(H43A,H43B), C44(H44A,H44B)
4.b Aromatic/amide H refined with riding coordinates:
 C2(H2), C3(H3), C4(H4), C6(H6), C7(H7), C8(H8), C13(H13), C14(H14), C15(H15),
 C16(H16), C17(H17), C19(H19), C20(H20), C21(H21), C22(H22), C23(H23), C26(H26),
  C27(H27), C28(H28), C29(H29), C30(H30), C32(H32), C33(H33), C34(H34),
 C35(H35), C36(H36)
4.c Idealised Me refined as rotating group:
 C11(H11A,H11B,H11C), C24(H24A,H24B,H24C)
;
_olex2_submission_special_instructions 'No special instructions were received'

loop_
_space_group_symop_operation_xyz
'x, y, z'
'-x, -y, -z'

loop_
_atom_site_label
_atom_site_type_symbol
_atom_site_fract_x
_atom_site_fract_y
_atom_site_fract_z
_atom_site_U_iso_or_equiv
_atom_site_adp_type
_atom_site_occupancy
_atom_site_site_symmetry_order
_atom_site_calc_flag
_atom_site_refinement_flags_posn
_atom_site_refinement_flags_adp
Si1 Si 0.9560(3) 0.73352(18) 0.13447(10) 0.0189(4) Uani 1 1 d . U
Mg1 Mg 0.9915(3) 0.8403(2) 0.25810(12) 0.0190(5) Uani 1 1 d . U
O1 O 1.1178(7) 0.6995(5) 0.3250(3) 0.0257(10) Uani 1 1 d . U
N1 N 0.8711(8) 0.7648(5) 0.2130(3) 0.0179(10) Uani 1 1 d . U
C1 C 0.7687(9) 0.7045(6) 0.2611(4) 0.0182(10) Uani 1 1 d . U
Si2 Si 0.7379(3) 1.06876(18) 0.31555(10) 0.0191(4) Uani 1 1 d . U
O2 O 1.1812(7) 0.9107(5) 0.2224(3) 0.0251(10) Uani 1 1 d . U
N2 N 0.7999(8) 0.9204(5) 0.3122(3) 0.0196(10) Uani 1 1 d . U
C2 C 0.7165(9) 0.6192(6) 0.2448(4) 0.0193(12) Uani 1 1 d . U
H2 H 0.7419 0.6081 0.1987 0.023 Uiso 1 1 calc R .
C3 C 0.6281(9) 0.5468(6) 0.2915(4) 0.0206(12) Uani 1 1 d . U
H3 H 0.5957 0.4884 0.2768 0.025 Uiso 1 1 calc R .
C4 C 0.5880(10) 0.5598(7) 0.3583(4) 0.0237(12) Uani 1 1 d . U
H4 H 0.5351 0.5065 0.3910 0.028 Uiso 1 1 calc R .
C5 C 0.6253(10) 0.6526(7) 0.3788(4) 0.0223(11) Uani 1 1 d . U
C6 C 0.5717(10) 0.6667(7) 0.4467(4) 0.0271(13) Uani 1 1 d . U
H6 H 0.5184 0.6117 0.4775 0.032 Uiso 1 1 calc R .
C7 C 0.5956(10) 0.7596(7) 0.4696(4) 0.0276(13) Uani 1 1 d . U
H7 H 0.5590 0.7693 0.5155 0.033 Uiso 1 1 calc R .
C8 C 0.6750(10) 0.8389(7) 0.4231(4) 0.0233(12) Uani 1 1 d . U
H8 H 0.6926 0.9015 0.4395 0.028 Uiso 1 1 calc R .
C9 C 0.7298(9) 0.8331(6) 0.3551(4) 0.0193(10) Uani 1 1 d . U
C10 C 0.7118(9) 0.7318(6) 0.3304(4) 0.0187(10) Uani 1 1 d . U
C11 C 1.0473(10) 0.8608(7) 0.0868(4) 0.0253(15) Uani 1 1 d . U
H11A H 0.9646 0.9372 0.0852 0.038 Uiso 1 1 calc GR .
H11B H 1.0879 0.8511 0.0395 0.038 Uiso 1 1 calc GR .
H11C H 1.1369 0.8601 0.1108 0.038 Uiso 1 1 calc GR .
C12 C 0.8121(10) 0.7253(6) 0.0759(4) 0.0215(11) Uani 1 1 d . U
C13 C 0.8454(10) 0.6358(7) 0.0391(4) 0.0216(12) Uani 1 1 d . U
H13 H 0.9422 0.5729 0.0445 0.026 Uiso 1 1 calc R .
C14 C 0.7396(10) 0.6378(7) -0.0049(4) 0.0249(13) Uani 1 1 d . U
H14 H 0.7662 0.5762 -0.0299 0.030 Uiso 1 1 calc R .
C15 C 0.5969(10) 0.7252(7) -0.0142(4) 0.0271(13) Uani 1 1 d . U
H15 H 0.5239 0.7234 -0.0440 0.032 Uiso 1 1 calc R .
C16 C 0.5629(11) 0.8162(7) 0.0215(4) 0.0281(13) Uani 1 1 d . U
H16 H 0.4659 0.8789 0.0156 0.034 Uiso 1 1 calc R .
C17 C 0.6682(10) 0.8165(7) 0.0652(4) 0.0272(13) Uani 1 1 d . U
H17 H 0.6430 0.8799 0.0888 0.033 Uiso 1 1 calc R .
C18 C 1.1289(10) 0.5912(7) 0.1432(4) 0.0229(11) Uani 1 1 d . U
C19 C 1.1036(10) 0.4803(7) 0.1812(4) 0.0245(13) Uani 1 1 d . U
H19 H 0.9972 0.4732 0.1982 0.029 Uiso 1 1 calc R .
C20 C 1.2372(10) 0.3803(7) 0.1939(4) 0.0265(13) Uani 1 1 d . U
H20 H 1.2196 0.3058 0.2199 0.032 Uiso 1 1 calc R .
C21 C 1.3909(11) 0.3873(7) 0.1701(4) 0.0292(14) Uani 1 1 d . U
H21 H 1.4795 0.3184 0.1792 0.035 Uiso 1 1 calc R .
C22 C 1.4171(11) 0.4963(7) 0.1323(4) 0.0293(14) Uani 1 1 d . U
H22 H 1.5238 0.5028 0.1155 0.035 Uiso 1 1 calc R .
C23 C 1.2836(10) 0.5969(7) 0.1191(4) 0.0255(13) Uani 1 1 d . U
H23 H 1.3018 0.6709 0.0926 0.031 Uiso 1 1 calc R .
C24 C 0.5169(10) 1.1269(7) 0.3433(4) 0.0250(15) Uani 1 1 d . U
H24A H 0.4519 1.1053 0.3156 0.037 Uiso 1 1 calc GR .
H24B H 0.4897 1.2143 0.3365 0.037 Uiso 1 1 calc GR .
H24C H 0.4937 1.0912 0.3923 0.037 Uiso 1 1 calc GR .
C25 C 0.8591(10) 1.1144(7) 0.3686(4) 0.0240(11) Uani 1 1 d . U
C26 C 0.8008(11) 1.2266(7) 0.3889(4) 0.0292(13) Uani 1 1 d . U
H26 H 0.6971 1.2768 0.3778 0.035 Uiso 1 1 calc R .
C27 C 0.8924(12) 1.2631(8) 0.4243(5) 0.0336(14) Uani 1 1 d . U
H27 H 0.8519 1.3388 0.4365 0.040 Uiso 1 1 calc R .
C28 C 1.0416(12) 1.1922(8) 0.4424(5) 0.0342(14) Uani 1 1 d . U
H28 H 1.1032 1.2180 0.4674 0.041 Uiso 1 1 calc R .
C29 C 1.1008(11) 1.0824(7) 0.4236(4) 0.0303(14) Uani 1 1 d . U
H29 H 1.2037 1.0322 0.4357 0.036 Uiso 1 1 calc R .
C30 C 1.0086(10) 1.0458(7) 0.3866(4) 0.0278(13) Uani 1 1 d . U
H30 H 1.0512 0.9709 0.3735 0.033 Uiso 1 1 calc R .
C31 C 0.7759(9) 1.1515(7) 0.2229(4) 0.0215(11) Uani 1 1 d . U
C32 C 0.7525(9) 1.1064(7) 0.1695(4) 0.0203(12) Uani 1 1 d . U
H32 H 0.7237 1.0325 0.1801 0.024 Uiso 1 1 calc R .
C33 C 0.7703(9) 1.1669(7) 0.1004(4) 0.0228(12) Uani 1 1 d . U
H33 H 0.7524 1.1347 0.0647 0.027 Uiso 1 1 calc R .
C34 C 0.8146(10) 1.2750(7) 0.0839(4) 0.0239(12) Uani 1 1 d . U
H34 H 0.8265 1.3171 0.0371 0.029 Uiso 1 1 calc R .
C35 C 0.8408(10) 1.3193(7) 0.1366(4) 0.0245(12) Uani 1 1 d . U
H35 H 0.8725 1.3920 0.1259 0.029 Uiso 1 1 calc R .
C36 C 0.8215(10) 1.2590(7) 0.2052(4) 0.0230(12) Uani 1 1 d . U
H36 H 0.8396 1.2915 0.2408 0.028 Uiso 1 1 calc R .
C37 C 1.1500(12) 0.5732(7) 0.3187(4) 0.0317(14) Uani 1 1 d . U
H37A H 1.2502 0.5513 0.2878 0.038 Uiso 1 1 calc R .
H37B H 1.0589 0.5625 0.2995 0.038 Uiso 1 1 calc R .
C38 C 1.1682(13) 0.4965(8) 0.3903(5) 0.0375(15) Uani 1 1 d . U
H38A H 1.2834 0.4559 0.3964 0.045 Uiso 1 1 calc R .
H38B H 1.1070 0.4351 0.3997 0.045 Uiso 1 1 calc R .
C39 C 1.0988(13) 0.5842(8) 0.4377(5) 0.0368(15) Uani 1 1 d . U
H39A H 0.9810 0.5940 0.4498 0.044 Uiso 1 1 calc R .
H39B H 1.1530 0.5567 0.4807 0.044 Uiso 1 1 calc R .
C40 C 1.1329(12) 0.6989(7) 0.3955(4) 0.0303(14) Uani 1 1 d . U
H40A H 1.0540 0.7688 0.4103 0.036 Uiso 1 1 calc R .
H40B H 1.2434 0.7013 0.4004 0.036 Uiso 1 1 calc R .
C41 C 1.3486(10) 0.8401(7) 0.2272(4) 0.0255(13) Uani 1 1 d . U
H41A H 1.3873 0.7977 0.1888 0.031 Uiso 1 1 calc R .
H41B H 1.3598 0.7803 0.2717 0.031 Uiso 1 1 calc R .
C42 C 1.4430(10) 0.9317(7) 0.2224(5) 0.0280(14) Uani 1 1 d . U
H42A H 1.5574 0.9036 0.2040 0.034 Uiso 1 1 calc R .
H42B H 1.4387 0.9511 0.2678 0.034 Uiso 1 1 calc R .
C43 C 1.3502(10) 1.0384(7) 0.1715(5) 0.0277(14) Uani 1 1 d . U
H43A H 1.3699 1.1142 0.1748 0.033 Uiso 1 1 calc R .
H43B H 1.3813 1.0279 0.1234 0.033 Uiso 1 1 calc R .
C44 C 1.1777(10) 1.0376(7) 0.1939(4) 0.0274(14) Uani 1 1 d . U
H44A H 1.1314 1.0853 0.2295 0.033 Uiso 1 1 calc R .
H44B H 1.1121 1.0711 0.1541 0.033 Uiso 1 1 calc R .

loop_
_atom_site_aniso_label
_atom_site_aniso_U_11
_atom_site_aniso_U_22
_atom_site_aniso_U_33
_atom_site_aniso_U_23
_atom_site_aniso_U_13
_atom_site_aniso_U_12
Si1 0.0252(10) 0.0111(9) 0.0206(9) -0.0043(7) -0.0030(7) -0.0042(7)
Mg1 0.0238(12) 0.0138(11) 0.0206(11) -0.0037(9) -0.0021(9) -0.0069(9)
O1 0.038(2) 0.0154(19) 0.024(2) -0.0024(15) -0.0075(17) -0.0067(17)
N1 0.025(2) 0.008(2) 0.0205(18) -0.0036(15) -0.0028(15) -0.0048(16)
C1 0.025(2) 0.0056(19) 0.0225(19) -0.0007(16) -0.0048(16) -0.0022(17)
Si2 0.0260(10) 0.0118(9) 0.0210(9) -0.0050(7) -0.0027(7) -0.0059(7)
O2 0.025(2) 0.015(2) 0.032(2) 0.0003(17) -0.0038(17) -0.0048(16)
N2 0.0271(19) 0.0111(16) 0.0212(19) -0.0043(14) -0.0017(16) -0.0058(14)
C2 0.028(3) 0.004(2) 0.025(2) -0.0004(18) -0.006(2) -0.003(2)
C3 0.029(3) 0.005(2) 0.028(2) -0.0006(18) -0.006(2) -0.006(2)
C4 0.031(3) 0.012(2) 0.027(2) 0.0000(18) -0.004(2) -0.007(2)
C5 0.028(2) 0.012(2) 0.025(2) 0.0008(16) -0.0044(18) -0.0064(19)
C6 0.034(3) 0.020(2) 0.025(2) -0.0005(19) -0.002(2) -0.008(2)
C7 0.035(3) 0.021(3) 0.025(2) -0.002(2) 0.000(2) -0.008(2)
C8 0.032(3) 0.016(2) 0.022(2) -0.0042(18) -0.0015(19) -0.007(2)
C9 0.026(2) 0.0108(19) 0.0215(19) -0.0032(15) -0.0028(17) -0.0061(17)
C10 0.024(2) 0.0097(19) 0.0218(18) -0.0010(15) -0.0050(17) -0.0046(17)
C11 0.035(4) 0.016(3) 0.025(3) -0.004(2) -0.001(3) -0.008(3)
C12 0.031(2) 0.012(2) 0.022(2) -0.0037(17) -0.0040(17) -0.0056(17)
C13 0.031(3) 0.010(2) 0.022(2) -0.0005(19) -0.002(2) -0.007(2)
C14 0.035(3) 0.014(2) 0.026(3) -0.004(2) -0.006(2) -0.006(2)
C15 0.034(3) 0.018(3) 0.029(3) -0.004(2) -0.007(2) -0.005(2)
C16 0.034(3) 0.018(3) 0.030(3) -0.005(2) -0.007(2) -0.002(2)
C17 0.034(2) 0.017(2) 0.028(3) -0.005(2) -0.006(2) -0.003(2)
C18 0.031(2) 0.0146(19) 0.024(2) -0.0082(17) -0.0059(18) -0.0024(16)
C19 0.034(3) 0.011(2) 0.028(3) -0.0060(19) -0.005(2) -0.0041(19)
C20 0.036(3) 0.011(2) 0.032(3) -0.007(2) -0.006(2) -0.002(2)
C21 0.036(3) 0.018(2) 0.032(3) -0.008(2) -0.007(2) -0.002(2)
C22 0.032(3) 0.018(2) 0.036(3) -0.006(2) -0.005(2) -0.002(2)
C23 0.031(2) 0.016(2) 0.030(3) -0.007(2) -0.005(2) -0.0029(19)
C24 0.028(3) 0.020(3) 0.028(3) -0.009(3) -0.001(2) -0.006(2)
C25 0.033(2) 0.018(2) 0.025(2) -0.0069(18) -0.0046(18) -0.0094(18)
C26 0.042(3) 0.019(2) 0.031(3) -0.011(2) -0.008(2) -0.008(2)
C27 0.049(3) 0.023(3) 0.036(3) -0.012(2) -0.011(2) -0.011(2)
C28 0.046(3) 0.026(3) 0.036(3) -0.007(2) -0.010(2) -0.013(2)
C29 0.039(3) 0.022(3) 0.034(3) -0.005(2) -0.009(2) -0.011(2)
C30 0.036(2) 0.020(3) 0.030(3) -0.005(2) -0.006(2) -0.010(2)
C31 0.025(2) 0.015(2) 0.0241(18) -0.0034(15) -0.0037(17) -0.0045(18)
C32 0.023(3) 0.014(2) 0.024(2) -0.0033(18) -0.0034(19) -0.004(2)
C33 0.025(3) 0.018(2) 0.025(2) -0.0030(19) -0.003(2) -0.004(2)
C34 0.028(3) 0.015(2) 0.027(2) -0.0003(19) -0.003(2) -0.006(2)
C35 0.029(3) 0.015(2) 0.028(2) -0.0009(19) -0.004(2) -0.008(2)
C36 0.028(3) 0.014(2) 0.027(2) -0.0031(18) -0.005(2) -0.006(2)
C37 0.046(3) 0.019(2) 0.030(3) -0.0040(19) -0.007(2) -0.007(2)
C38 0.058(4) 0.022(3) 0.033(3) -0.003(2) -0.008(3) -0.011(2)
C39 0.057(4) 0.021(3) 0.031(3) -0.001(2) -0.006(2) -0.011(3)
C40 0.046(3) 0.020(3) 0.026(2) -0.0029(19) -0.010(2) -0.009(2)
C41 0.025(2) 0.014(2) 0.035(3) 0.000(2) -0.004(2) -0.0052(19)
C42 0.027(3) 0.017(3) 0.038(3) -0.001(2) -0.005(2) -0.006(2)
C43 0.029(3) 0.014(2) 0.038(3) -0.002(2) -0.004(2) -0.005(2)
C44 0.027(3) 0.015(2) 0.036(3) 0.001(2) -0.004(2) -0.0043(19)

loop_
_atom_type_symbol
_atom_type_description
_atom_type_scat_dispersion_real
_atom_type_scat_dispersion_imag
_atom_type_scat_source
C C 0.0181 0.0091 'International Tables Vol C Tables 4.2.6.8 and 6.1.1.4'
H H 0.0000 0.0000 'International Tables Vol C Tables 4.2.6.8 and 6.1.1.4'
N N 0.0311 0.0180 'International Tables Vol C Tables 4.2.6.8 and 6.1.1.4'
O O 0.0492 0.0322 'International Tables Vol C Tables 4.2.6.8 and 6.1.1.4'
Mg Mg 0.1719 0.1771 'International Tables Vol C Tables 4.2.6.8 and 6.1.1.4'
Si Si 0.2541 0.3302 'International Tables Vol C Tables 4.2.6.8 and 6.1.1.4'

loop_
_exptl_crystal_face_index_h
_exptl_crystal_face_index_k
_exptl_crystal_face_index_l
_exptl_crystal_face_perp_dist
_exptl_oxdiff_crystal_face_indexfrac_h
_exptl_oxdiff_crystal_face_indexfrac_k
_exptl_oxdiff_crystal_face_indexfrac_l
_exptl_oxdiff_crystal_face_x
_exptl_oxdiff_crystal_face_y
_exptl_oxdiff_crystal_face_z
1 0 -12 0.0434 1.0000 -0.0000 -12.0000 -0.1629 -0.9743 0.1104
-1 -1 12 0.0402 -1.0000 -1.0000 12.0000 0.1334 0.9870 -0.2446
1 7 -1 0.0701 1.0000 7.0000 -1.0000 0.0243 -0.1925 0.9383
1 7 9 0.0630 1.0000 7.0000 9.0000 0.0065 0.5990 0.8366
0 -6 -11 0.0686 0.0000 -6.0000 -11.0000 -0.1577 -0.7945 -0.6937
-1 -8 -1 0.0771 -1.0000 -8.0000 -1.0000 -0.0503 0.0469 -1.0522
5 0 3 0.0246 5.0000 -0.0000 3.0000 -0.9268 0.1149 -0.0891
-5 0 -3 0.0010 -5.0000 0.0000 -3.0000 0.9268 -0.1149 0.0891
5 0 8 0.0232 5.0000 0.0000 8.0000 -0.9357 0.5107 -0.1400
5 5 7 0.0473 5.0000 5.0000 7.0000 -0.7862 0.3681 0.5415
5 0 -6 0.0377 5.0000 -0.0000 -6.0000 -0.9108 -0.5974 0.0024

loop_
_geom_angle_atom_site_label_1
_geom_angle_atom_site_label_2
_geom_angle_atom_site_label_3
_geom_angle
N1 Si1 C11 106.5(3)
N1 Si1 C12 116.2(3)
N1 Si1 C18 112.2(3)
C11 Si1 C12 105.9(4)
C11 Si1 C18 106.6(4)
C12 Si1 C18 108.8(3)
N1 Mg1 O1 103.5(2)
N1 Mg1 O2 131.6(3)
O2 Mg1 O1 93.9(2)
N2 Mg1 O1 107.0(3)
N2 Mg1 N1 95.5(3)
N2 Mg1 O2 122.1(3)
C37 O1 Mg1 122.7(5)
C40 O1 Mg1 124.9(5)
C40 O1 C37 108.4(6)
Si1 N1 Mg1 116.7(3)
C1 N1 Si1 126.1(5)
C1 N1 Mg1 112.2(5)
N1 C1 C10 122.0(6)
C2 C1 N1 120.4(7)
C2 C1 C10 117.6(7)
N2 Si2 C24 115.6(3)
N2 Si2 C25 114.6(3)
N2 Si2 C31 104.4(3)
C24 Si2 C25 108.4(4)
C24 Si2 C31 106.8(4)
C25 Si2 C31 106.3(4)
C41 O2 Mg1 122.9(4)
C41 O2 C44 109.2(6)
C44 O2 Mg1 127.6(5)
Si2 N2 Mg1 127.5(4)
C9 N2 Mg1 108.2(5)
C9 N2 Si2 123.9(5)
C1 C2 H2 117.9
C1 C2 C3 124.2(7)
C3 C2 H2 117.9
C2 C3 H3 120.0
C4 C3 C2 120.1(7)
C4 C3 H3 120.0
C3 C4 H4 120.1
C3 C4 C5 119.9(7)
C5 C4 H4 120.1
C4 C5 C10 120.8(7)
C6 C5 C4 117.4(7)
C6 C5 C10 121.8(7)
C5 C6 H6 119.5
C7 C6 C5 120.9(8)
C7 C6 H6 119.5
C6 C7 H7 120.9
C6 C7 C8 118.2(8)
C8 C7 H7 120.9
C7 C8 H8 117.5
C9 C8 C7 124.9(7)
C9 C8 H8 117.5
N2 C9 C10 122.0(6)
C8 C9 N2 120.2(7)
C8 C9 C10 117.8(7)
C5 C10 C1 116.8(6)
C5 C10 C9 116.2(7)
C9 C10 C1 127.0(7)
Si1 C11 H11A 109.5
Si1 C11 H11B 109.5
Si1 C11 H11C 109.5
H11A C11 H11B 109.5
H11A C11 H11C 109.5
H11B C11 H11C 109.5
C13 C12 Si1 123.1(6)
C13 C12 C17 117.1(7)
C17 C12 Si1 119.6(6)
C12 C13 H13 119.8
C14 C13 C12 120.4(7)
C14 C13 H13 119.8
C13 C14 H14 118.6
C13 C14 C15 122.7(7)
C15 C14 H14 118.6
C14 C15 H15 121.2
C14 C15 C16 117.5(8)
C16 C15 H15 121.2
C15 C16 H16 119.7
C17 C16 C15 120.6(8)
C17 C16 H16 119.7
C12 C17 H17 119.2
C16 C17 C12 121.7(8)
C16 C17 H17 119.2
C19 C18 Si1 121.0(6)
C23 C18 Si1 120.3(6)
C23 C18 C19 118.4(7)
C18 C19 H19 120.3
C20 C19 C18 119.4(8)
C20 C19 H19 120.3
C19 C20 H20 119.1
C21 C20 C19 121.7(8)
C21 C20 H20 119.1
C20 C21 H21 120.4
C20 C21 C22 119.3(8)
C22 C21 H21 120.4
C21 C22 H22 120.3
C21 C22 C23 119.3(8)
C23 C22 H22 120.3
C18 C23 C22 121.9(8)
C18 C23 H23 119.1
C22 C23 H23 119.1
Si2 C24 H24A 109.5
Si2 C24 H24B 109.5
Si2 C24 H24C 109.5
H24A C24 H24B 109.5
H24A C24 H24C 109.5
H24B C24 H24C 109.5
C26 C25 Si2 120.7(6)
C30 C25 Si2 122.4(6)
C30 C25 C26 116.8(7)
C25 C26 H26 119.6
C27 C26 C25 120.9(8)
C27 C26 H26 119.6
C26 C27 H27 119.4
C26 C27 C28 121.3(8)
C28 C27 H27 119.4
C27 C28 H28 120.5
C27 C28 C29 119.0(8)
C29 C28 H28 120.5
C28 C29 H29 120.1
C28 C29 C30 119.8(8)
C30 C29 H29 120.1
C25 C30 C29 122.2(8)
C25 C30 H30 118.9
C29 C30 H30 118.9
C32 C31 Si2 119.1(6)
C32 C31 C36 117.6(7)
C36 C31 Si2 123.2(6)
C31 C32 H32 119.2
C31 C32 C33 121.6(7)
C33 C32 H32 119.2
C32 C33 H33 120.1
C34 C33 C32 119.9(7)
C34 C33 H33 120.1
C33 C34 H34 120.6
C35 C34 C33 118.8(7)
C35 C34 H34 120.6
C34 C35 H35 119.5
C34 C35 C36 120.9(7)
C36 C35 H35 119.5
C31 C36 H36 119.4
C35 C36 C31 121.2(7)
C35 C36 H36 119.4
O1 C37 H37A 110.4
O1 C37 H37B 110.4
O1 C37 C38 106.6(7)
H37A C37 H37B 108.6
C38 C37 H37A 110.4
C38 C37 H37B 110.4
C37 C38 H38A 110.9
C37 C38 H38B 110.9
C37 C38 C39 104.4(7)
H38A C38 H38B 108.9
C39 C38 H38A 110.9
C39 C38 H38B 110.9
C38 C39 H39A 111.0
C38 C39 H39B 111.0
H39A C39 H39B 109.0
C40 C39 C38 103.7(7)
C40 C39 H39A 111.0
C40 C39 H39B 111.0
O1 C40 C39 105.2(7)
O1 C40 H40A 110.7
O1 C40 H40B 110.7
C39 C40 H40A 110.7
C39 C40 H40B 110.7
H40A C40 H40B 108.8
O2 C41 H41A 110.8
O2 C41 H41B 110.8
O2 C41 C42 104.6(6)
H41A C41 H41B 108.9
C42 C41 H41A 110.8
C42 C41 H41B 110.8
C41 C42 H42A 111.6
C41 C42 H42B 111.6
C41 C42 C43 100.8(7)
H42A C42 H42B 109.4
C43 C42 H42A 111.6
C43 C42 H42B 111.6
C42 C43 H43A 111.1
C42 C43 H43B 111.1
H43A C43 H43B 109.1
C44 C43 C42 103.3(7)
C44 C43 H43A 111.1
C44 C43 H43B 111.1
O2 C44 C43 105.2(6)
O2 C44 H44A 110.7
O2 C44 H44B 110.7
C43 C44 H44A 110.7
C43 C44 H44B 110.7
H44A C44 H44B 108.8

loop_
_geom_bond_atom_site_label_1
_geom_bond_atom_site_label_2
_geom_bond_distance
Si1 N1 1.710(6)
Si1 C11 1.888(8)
Si1 C12 1.895(8)
Si1 C18 1.903(8)
Mg1 O1 2.025(6)
Mg1 N1 2.007(6)
Mg1 O2 2.010(6)
Mg1 N2 1.965(7)
O1 C37 1.487(10)
O1 C40 1.444(10)
N1 C1 1.405(9)
C1 C2 1.358(10)
C1 C10 1.482(10)
Si2 N2 1.712(6)
Si2 C24 1.880(8)
Si2 C25 1.887(8)
Si2 C31 1.896(8)
O2 C41 1.457(9)
O2 C44 1.470(9)
N2 C9 1.391(10)
C2 H2 0.9500
C2 C3 1.396(10)
C3 H3 0.9500
C3 C4 1.367(11)
C4 H4 0.9500
C4 C5 1.413(11)
C5 C6 1.404(11)
C5 C10 1.450(10)
C6 H6 0.9500
C6 C7 1.385(12)
C7 H7 0.9500
C7 C8 1.399(11)
C8 H8 0.9500
C8 C9 1.383(11)
C9 C10 1.479(10)
C11 H11A 0.9800
C11 H11B 0.9800
C11 H11C 0.9800
C12 C13 1.388(10)
C12 C17 1.403(11)
C13 H13 0.9500
C13 C14 1.371(11)
C14 H14 0.9500
C14 C15 1.372(12)
C15 H15 0.9500
C15 C16 1.390(11)
C16 H16 0.9500
C16 C17 1.372(12)
C17 H17 0.9500
C18 C19 1.408(11)
C18 C23 1.364(12)
C19 H19 0.9500
C19 C20 1.404(11)
C20 H20 0.9500
C20 C21 1.359(13)
C21 H21 0.9500
C21 C22 1.391(12)
C22 H22 0.9500
C22 C23 1.409(11)
C23 H23 0.9500
C24 H24A 0.9800
C24 H24B 0.9800
C24 H24C 0.9800
C25 C26 1.427(11)
C25 C30 1.368(12)
C26 H26 0.9500
C26 C27 1.373(12)
C27 H27 0.9500
C27 C28 1.373(13)
C28 H28 0.9500
C28 C29 1.387(12)
C29 H29 0.9500
C29 C30 1.401(12)
C30 H30 0.9500
C31 C32 1.387(11)
C31 C36 1.396(11)
C32 H32 0.9500
C32 C33 1.398(11)
C33 H33 0.9500
C33 C34 1.398(11)
C34 H34 0.9500
C34 C35 1.378(11)
C35 H35 0.9500
C35 C36 1.390(11)
C36 H36 0.9500
C37 H37A 0.9900
C37 H37B 0.9900
C37 C38 1.500(12)
C38 H38A 0.9900
C38 H38B 0.9900
C38 C39 1.524(12)
C39 H39A 0.9900
C39 H39B 0.9900
C39 C40 1.497(12)
C40 H40A 0.9900
C40 H40B 0.9900
C41 H41A 0.9900
C41 H41B 0.9900
C41 C42 1.525(11)
C42 H42A 0.9900
C42 H42B 0.9900
C42 C43 1.526(11)
C43 H43A 0.9900
C43 H43B 0.9900
C43 C44 1.492(11)
C44 H44A 0.9900
C44 H44B 0.9900

loop_
_geom_torsion_atom_site_label_1
_geom_torsion_atom_site_label_2
_geom_torsion_atom_site_label_3
_geom_torsion_atom_site_label_4
_geom_torsion
Si1 N1 C1 C2 -6.0(10)
Si1 N1 C1 C10 174.9(5)
Si1 C12 C13 C14 -177.1(6)
Si1 C12 C17 C16 177.9(7)
Si1 C18 C19 C20 -172.0(6)
Si1 C18 C23 C22 171.8(6)
Mg1 O1 C37 C38 -152.6(6)
Mg1 O1 C40 C39 132.6(6)
Mg1 N1 C1 C2 -159.8(6)
Mg1 N1 C1 C10 21.0(8)
Mg1 O2 C41 C42 -157.7(5)
Mg1 O2 C44 C43 -176.6(5)
Mg1 N2 C9 C8 137.2(7)
Mg1 N2 C9 C10 -42.5(8)
O1 C37 C38 C39 15.5(10)
N1 Si1 C12 C13 -135.9(6)
N1 Si1 C12 C17 47.8(7)
N1 C1 C2 C3 173.4(7)
N1 C1 C10 C5 -171.7(7)
N1 C1 C10 C9 10.0(12)
C1 C2 C3 C4 0.3(12)
Si2 N2 C9 C8 -36.1(10)
Si2 N2 C9 C10 144.1(6)
Si2 C25 C26 C27 -176.5(7)
Si2 C25 C30 C29 177.4(7)
Si2 C31 C32 C33 176.6(6)
Si2 C31 C36 C35 -177.0(6)
O2 C41 C42 C43 -35.5(8)
N2 Si2 C25 C26 -165.9(6)
N2 Si2 C25 C30 17.3(8)
N2 Si2 C31 C32 35.7(7)
N2 Si2 C31 C36 -146.6(7)
N2 C9 C10 C1 3.0(12)
N2 C9 C10 C5 -175.3(7)
C2 C1 C10 C5 9.1(10)
C2 C1 C10 C9 -169.2(7)
C2 C3 C4 C5 4.8(12)
C3 C4 C5 C6 175.8(8)
C3 C4 C5 C10 -2.5(12)
C4 C5 C6 C7 -176.4(8)
C4 C5 C10 C1 -4.5(11)
C4 C5 C10 C9 174.0(7)
C5 C6 C7 C8 -0.2(13)
C6 C5 C10 C1 177.3(7)
C6 C5 C10 C9 -4.2(11)
C6 C7 C8 C9 1.2(13)
C7 C8 C9 N2 176.6(8)
C7 C8 C9 C10 -3.6(12)
C8 C9 C10 C1 -176.8(7)
C8 C9 C10 C5 4.9(11)
C10 C1 C2 C3 -7.4(11)
C10 C5 C6 C7 1.9(13)
C11 Si1 N1 Mg1 -37.6(5)
C11 Si1 N1 C1 169.6(6)
C11 Si1 C12 C13 106.1(7)
C11 Si1 C12 C17 -70.2(7)
C12 Si1 N1 Mg1 -155.3(3)
C12 Si1 N1 C1 51.9(7)
C12 C13 C14 C15 -1.0(12)
C13 C12 C17 C16 1.4(12)
C13 C14 C15 C16 1.8(13)
C14 C15 C16 C17 -1.1(13)
C15 C16 C17 C12 -0.5(13)
C17 C12 C13 C14 -0.6(11)
C18 Si1 N1 Mg1 78.6(4)
C18 Si1 N1 C1 -74.2(7)
C18 Si1 C12 C13 -8.1(8)
C18 Si1 C12 C17 175.6(6)
C18 C19 C20 C21 -0.4(12)
C19 C18 C23 C22 -1.2(12)
C19 C20 C21 C22 0.1(13)
C20 C21 C22 C23 -0.4(13)
C21 C22 C23 C18 1.0(13)
C23 C18 C19 C20 0.9(11)
C24 Si2 N2 Mg1 157.4(4)
C24 Si2 N2 C9 -30.7(7)
C24 Si2 C25 C26 -35.1(8)
C24 Si2 C25 C30 148.0(7)
C24 Si2 C31 C32 -87.2(7)
C24 Si2 C31 C36 90.5(7)
C25 Si2 N2 Mg1 -75.5(5)
C25 Si2 N2 C9 96.5(7)
C25 Si2 C31 C32 157.2(6)
C25 Si2 C31 C36 -25.0(8)
C25 C26 C27 C28 -1.2(14)
C26 C25 C30 C29 0.4(12)
C26 C27 C28 C29 0.9(14)
C27 C28 C29 C30 0.1(13)
C28 C29 C30 C25 -0.7(13)
C30 C25 C26 C27 0.5(13)
C31 Si2 N2 Mg1 40.4(5)
C31 Si2 N2 C9 -147.6(6)
C31 Si2 C25 C26 79.4(7)
C31 Si2 C25 C30 -97.5(7)
C31 C32 C33 C34 0.8(12)
C32 C31 C36 C35 0.7(12)
C32 C33 C34 C35 0.4(12)
C33 C34 C35 C36 -0.9(12)
C34 C35 C36 C31 0.3(13)
C36 C31 C32 C33 -1.3(12)
C37 O1 C40 C39 -25.3(9)
C37 C38 C39 C40 -30.4(10)
C38 C39 C40 O1 34.4(10)
C40 O1 C37 C38 5.8(10)
C41 O2 C44 C43 8.5(9)
C41 C42 C43 C44 40.7(8)
C42 C43 C44 O2 -31.0(8)
C44 O2 C41 C42 17.4(8)
